data_4108583
loop_
_publ_author_name
'Moran Feller'
'Mark A. Iron'
'Linda J. W. Shimon'
'Yael Diskin-Posner'
'Gregory Leitus'
'David Milstein'

_publ_section_title
;
 Competitive C-I versus C-CN Reductive Elimination from a RhIII Complex.
 Selectivity is Controlled by the Solvent
;
_journal_name_full 'Journal of the American Chemical Society'
_journal_page_first 14374
_journal_page_last 14375
_journal_paper_doi 10.1021/ja8046798
_journal_volume 130
_journal_year 2008
_chemical_formula_moiety '3(C24 H43 N2 P2 Rh), C6 H6, C3 H3'
_chemical_formula_sum 'C81 H138 N6 P6 Rh3'
_chemical_formula_weight 1690.52
_chemical_name_systematic
; 
 ? 
;
_space_group_IT_number 20
_symmetry_cell_setting orthorhombic
_symmetry_space_group_name_Hall 'C 2c 2'
_symmetry_space_group_name_H-M 'C 2 2 21'
_atom_sites_solution_hydrogens geom
_atom_sites_solution_primary direct
_atom_sites_solution_secondary difmap
_audit_creation_method SHELXL-97
_cell_angle_alpha 90.00
_cell_angle_beta 90.00
_cell_angle_gamma 90.00
_cell_formula_units_Z 4
_cell_length_a 17.1419(4)
_cell_length_b 27.4558(8)
_cell_length_c 19.2037(5)
_cell_measurement_reflns_used 4677
_cell_measurement_temperature 120(2)
_cell_measurement_theta_max 25.03
_cell_measurement_theta_min 2.55
_cell_volume 9038.1(4)
_computing_cell_refinement HKL
_computing_data_collection 'Collect package Bruker-Nonius'
_computing_data_reduction HKL
_computing_structure_refinement 'SHELXL-97 (Sheldrick, 1997)'
_computing_structure_solution 'DIRDIFF-96 (Beurskens et al, 1996)'
_diffrn_ambient_temperature 120(2)
_diffrn_measured_fraction_theta_full 0.996
_diffrn_measured_fraction_theta_max 0.996
_diffrn_measurement_device_type 'Nonius Kappa CCD'
_diffrn_measurement_method 'Phi and Omega scans'
_diffrn_radiation_monochromator graphite
_diffrn_radiation_source 'fine-focus sealed tube'
_diffrn_radiation_type MoK\a
_diffrn_radiation_wavelength 0.71073
_diffrn_reflns_av_R_equivalents 0.119
_diffrn_reflns_av_sigmaI/netI 0.0358
_diffrn_reflns_limit_h_max 20
_diffrn_reflns_limit_h_min 0
_diffrn_reflns_limit_k_max 33
_diffrn_reflns_limit_k_min 0
_diffrn_reflns_limit_l_max 23
_diffrn_reflns_limit_l_min 0
_diffrn_reflns_number 4685
_diffrn_reflns_theta_full 25.68
_diffrn_reflns_theta_max 25.68
_diffrn_reflns_theta_min 2.59
_exptl_absorpt_coefficient_mu 0.689
_exptl_absorpt_correction_T_max 0.9730
_exptl_absorpt_correction_T_min 0.8978
_exptl_absorpt_correction_type empirical
_exptl_absorpt_process_details 'SHELXL-97 (Sheldrick, 1997)'
_exptl_crystal_colour orange
_exptl_crystal_density_diffrn 1.242
_exptl_crystal_description prism
_exptl_crystal_F_000 3564
_exptl_crystal_size_max 0.16
_exptl_crystal_size_mid 0.08
_exptl_crystal_size_min 0.04
_refine_diff_density_max 1.772
_refine_diff_density_min -0.444
_refine_diff_density_rms 0.120
_refine_ls_abs_structure_details 'Flack H D (1983), Acta Cryst. A39, 876-881'
_refine_ls_abs_structure_Flack 0.47(7)
_refine_ls_extinction_method none
_refine_ls_goodness_of_fit_ref 1.174
_refine_ls_hydrogen_treatment constr
_refine_ls_matrix_type full
_refine_ls_number_parameters 468
_refine_ls_number_reflns 4663
_refine_ls_number_restraints 2
_refine_ls_restrained_S_all 1.175
_refine_ls_R_factor_all 0.0618
_refine_ls_R_factor_gt 0.0570
_refine_ls_shift/su_max 0.000
_refine_ls_shift/su_mean 0.000
_refine_ls_structure_factor_coef Fsqd
_refine_ls_weighting_details 'calc w=1/[\s^2^(Fo^2^)+(0.0582P)^2^+71.0585P] where P=(Fo^2^+2Fc^2^)/3'
_refine_ls_weighting_scheme calc
_refine_ls_wR_factor_gt 0.1370
_refine_ls_wR_factor_ref 0.1391
_reflns_number_gt 4396
_reflns_number_total 4663
_reflns_threshold_expression >2sigma(I)
_cod_data_source_file ja8046798_si_002.cif
_cod_data_source_block m891a
_cod_original_sg_symbol_Hall C2c2
_cod_database_code 4108583

loop_
_symmetry_equiv_pos_as_xyz
'x, y, z'
'-x, -y, z+1/2'
'x, -y, -z'
'-x, y, -z+1/2'
'x+1/2, y+1/2, z'
'-x+1/2, -y+1/2, z+1/2'
'x+1/2, -y+1/2, -z'
'-x+1/2, y+1/2, -z+1/2'

loop_
_atom_site_label
_atom_site_type_symbol
_atom_site_fract_x
_atom_site_fract_y
_atom_site_fract_z
_atom_site_U_iso_or_equiv
_atom_site_adp_type
_atom_site_occupancy
_atom_site_symmetry_multiplicity
_atom_site_calc_flag
_atom_site_refinement_flags
Rh1 Rh 0.11572(4) 0.21747(2) 0.08043(4) 0.02329(18) Uani 1 1 d .
P2 P 0.04204(14) 0.27865(9) 0.03626(12) 0.0255(5) Uani 1 1 d .
P3 P 0.16229(13) 0.14701(9) 0.12559(13) 0.0237(5) Uani 1 1 d .
N11 N 0.0103(4) 0.1797(3) 0.0823(4) 0.0247(15) Uani 1 1 d .
C12 C -0.0524(6) 0.1973(4) 0.0450(5) 0.028(2) Uani 1 1 d .
C13 C -0.1227(7) 0.1730(4) 0.0458(5) 0.035(2) Uani 1 1 d .
H13 H -0.1659 0.1857 0.0207 0.042 Uiso 1 1 calc R
C14 C -0.1306(5) 0.1301(3) 0.0828(5) 0.031(2) Uani 1 1 d .
H14 H -0.1786 0.1128 0.0825 0.038 Uiso 1 1 calc R
C15 C -0.0677(6) 0.1127(4) 0.1203(5) 0.031(2) Uani 1 1 d .
H15 H -0.0722 0.0835 0.1466 0.037 Uiso 1 1 calc R
C16 C 0.0030(6) 0.1385(3) 0.1192(5) 0.0253(18) Uani 1 1 d .
C21 C -0.0411(5) 0.2427(3) 0.0029(5) 0.027(2) Uani 1 1 d .
H21A H -0.0892 0.2626 0.0047 0.033 Uiso 1 1 calc R
H21B H -0.0314 0.2338 -0.0464 0.033 Uiso 1 1 calc R
C22 C 0.0764(7) 0.3127(3) -0.0419(6) 0.035(2) Uani 1 1 d .
C23 C -0.0022(7) 0.3207(3) 0.1032(5) 0.035(2) Uani 1 1 d .
C24 C 0.0097(7) 0.3356(3) -0.0863(5) 0.038(2) Uani 1 1 d .
H24A H -0.0157 0.3616 -0.0597 0.057 Uiso 1 1 calc R
H24B H -0.0288 0.3105 -0.0979 0.057 Uiso 1 1 calc R
H24C H 0.0315 0.3491 -0.1293 0.057 Uiso 1 1 calc R
C25 C 0.1202(6) 0.2757(4) -0.0888(5) 0.038(2) Uani 1 1 d .
H25A H 0.1374 0.2920 -0.1316 0.058 Uiso 1 1 calc R
H25B H 0.0852 0.2487 -0.1007 0.058 Uiso 1 1 calc R
H25C H 0.1657 0.2630 -0.0638 0.058 Uiso 1 1 calc R
C26 C 0.1346(7) 0.3519(4) -0.0207(6) 0.044(3) Uani 1 1 d .
H26A H 0.1767 0.3372 0.0067 0.066 Uiso 1 1 calc R
H26B H 0.1080 0.3767 0.0075 0.066 Uiso 1 1 calc R
H26C H 0.1564 0.3672 -0.0625 0.066 Uiso 1 1 calc R
C27 C -0.0493(6) 0.2877(4) 0.1524(5) 0.040(2) Uani 1 1 d .
H27A H -0.0627 0.3058 0.1947 0.060 Uiso 1 1 calc R
H27B H -0.0179 0.2591 0.1648 0.060 Uiso 1 1 calc R
H27C H -0.0972 0.2771 0.1291 0.060 Uiso 1 1 calc R
C28 C -0.0547(8) 0.3607(4) 0.0742(6) 0.051(3) Uani 1 1 d .
H28A H -0.0982 0.3459 0.0487 0.077 Uiso 1 1 calc R
H28B H -0.0245 0.3815 0.0427 0.077 Uiso 1 1 calc R
H28C H -0.0752 0.3804 0.1127 0.077 Uiso 1 1 calc R
C29 C 0.0641(7) 0.3426(4) 0.1461(6) 0.040(3) Uani 1 1 d .
H29A H 0.0424 0.3610 0.1852 0.060 Uiso 1 1 calc R
H29B H 0.0952 0.3644 0.1166 0.060 Uiso 1 1 calc R
H29C H 0.0974 0.3164 0.1639 0.060 Uiso 1 1 calc R
C31 C 0.0717(5) 0.1226(4) 0.1615(5) 0.032(2) Uani 1 1 d .
H31A H 0.0743 0.0866 0.1621 0.038 Uiso 1 1 calc R
H31B H 0.0654 0.1340 0.2100 0.038 Uiso 1 1 calc R
C32 C 0.1947(7) 0.1003(4) 0.0604(5) 0.035(2) Uani 1 1 d .
C33 C 0.2288(6) 0.1487(4) 0.2051(5) 0.032(2) Uani 1 1 d .
C34 C 0.1260(6) 0.0923(4) 0.0106(5) 0.040(2) Uani 1 1 d .
H34A H 0.1072 0.1238 -0.0064 0.059 Uiso 1 1 calc R
H34B H 0.0838 0.0755 0.0352 0.059 Uiso 1 1 calc R
H34C H 0.1431 0.0724 -0.0289 0.059 Uiso 1 1 calc R
C35 C 0.2606(6) 0.1223(4) 0.0159(5) 0.038(2) Uani 1 1 d .
H35A H 0.2726 0.1003 -0.0228 0.057 Uiso 1 1 calc R
H35B H 0.3072 0.1268 0.0447 0.057 Uiso 1 1 calc R
H35C H 0.2438 0.1539 -0.0025 0.057 Uiso 1 1 calc R
C36 C 0.2194(7) 0.0512(4) 0.0895(6) 0.047(3) Uani 1 1 d .
H36A H 0.1773 0.0380 0.1185 0.070 Uiso 1 1 calc R
H36B H 0.2665 0.0553 0.1178 0.070 Uiso 1 1 calc R
H36C H 0.2301 0.0288 0.0511 0.070 Uiso 1 1 calc R
C37 C 0.2261(6) 0.1023(3) 0.2487(6) 0.037(2) Uani 1 1 d .
H37A H 0.2557 0.1072 0.2918 0.055 Uiso 1 1 calc R
H37B H 0.2492 0.0753 0.2222 0.055 Uiso 1 1 calc R
H37C H 0.1718 0.0945 0.2600 0.055 Uiso 1 1 calc R
C38 C 0.2023(7) 0.1913(3) 0.2475(6) 0.040(2) Uani 1 1 d .
H38A H 0.1482 0.1861 0.2623 0.060 Uiso 1 1 calc R
H38B H 0.2055 0.2210 0.2194 0.060 Uiso 1 1 calc R
H38C H 0.2358 0.1946 0.2886 0.060 Uiso 1 1 calc R
C39 C 0.3127(6) 0.1575(4) 0.1809(6) 0.040(3) Uani 1 1 d .
H39A H 0.3143 0.1862 0.1507 0.061 Uiso 1 1 calc R
H39B H 0.3314 0.1290 0.1552 0.061 Uiso 1 1 calc R
H39C H 0.3462 0.1630 0.2216 0.061 Uiso 1 1 calc R
N1 N 0.2778(5) 0.2701(3) 0.0802(5) 0.0363(19) Uani 1 1 d .
C1 C 0.2169(5) 0.2514(3) 0.0800(5) 0.0271(19) Uani 1 1 d .
Rh2 Rh 0.5000 0.41521(3) 0.2500 0.0221(2) Uani 1 2 d S
P4 P 0.37970(14) 0.40499(8) 0.20320(11) 0.0231(5) Uani 1 1 d .
N41 N 0.5000 0.3399(3) 0.2500 0.025(2) Uani 1 2 d S
C42 C 0.4478(6) 0.3146(4) 0.2109(5) 0.030(2) Uani 1 1 d .
C43 C 0.4453(6) 0.2635(3) 0.2103(5) 0.030(2) Uani 1 1 d .
H43 H 0.4073 0.2467 0.1835 0.035 Uiso 1 1 calc R
C44 C 0.5000 0.2378(5) 0.2500 0.037(3) Uani 1 2 d S
H44 H 0.5000 0.2032 0.2500 0.045 Uiso 1 2 calc SR
C51 C 0.3913(6) 0.3435(3) 0.1667(5) 0.031(2) Uani 1 1 d .
H51A H 0.3401 0.3269 0.1655 0.037 Uiso 1 1 calc R
H51B H 0.4112 0.3458 0.1185 0.037 Uiso 1 1 calc R
C52 C 0.2991(6) 0.3985(4) 0.2684(5) 0.029(2) Uani 1 1 d .
C53 C 0.3491(6) 0.4414(3) 0.1253(5) 0.030(2) Uani 1 1 d .
C54 C 0.2188(6) 0.3866(5) 0.2371(6) 0.046(3) Uani 1 1 d .
H54A H 0.1821 0.3789 0.2746 0.069 Uiso 1 1 calc R
H54B H 0.2234 0.3586 0.2058 0.069 Uiso 1 1 calc R
H54C H 0.1996 0.4148 0.2108 0.069 Uiso 1 1 calc R
C55 C 0.2938(6) 0.4451(4) 0.3121(5) 0.037(2) Uani 1 1 d .
H55A H 0.2776 0.4722 0.2824 0.055 Uiso 1 1 calc R
H55B H 0.3450 0.4522 0.3324 0.055 Uiso 1 1 calc R
H55C H 0.2556 0.4405 0.3495 0.055 Uiso 1 1 calc R
C56 C 0.3215(7) 0.3558(4) 0.3173(5) 0.038(2) Uani 1 1 d .
H56A H 0.2852 0.3547 0.3567 0.057 Uiso 1 1 calc R
H56B H 0.3747 0.3607 0.3346 0.057 Uiso 1 1 calc R
H56C H 0.3187 0.3251 0.2915 0.057 Uiso 1 1 calc R
C57 C 0.4238(6) 0.4486(4) 0.0820(6) 0.041(2) Uani 1 1 d .
H57A H 0.4115 0.4672 0.0399 0.062 Uiso 1 1 calc R
H57B H 0.4451 0.4168 0.0690 0.062 Uiso 1 1 calc R
H57C H 0.4625 0.4665 0.1097 0.062 Uiso 1 1 calc R
C58 C 0.2862(5) 0.4155(4) 0.0784(5) 0.034(2) Uani 1 1 d .
H58A H 0.2800 0.4337 0.0348 0.051 Uiso 1 1 calc R
H58B H 0.2363 0.4145 0.1032 0.051 Uiso 1 1 calc R
H58C H 0.3033 0.3822 0.0680 0.051 Uiso 1 1 calc R
C59 C 0.3193(6) 0.4918(4) 0.1466(6) 0.038(2) Uani 1 1 d .
H59A H 0.3538 0.5056 0.1821 0.057 Uiso 1 1 calc R
H59B H 0.2664 0.4888 0.1655 0.057 Uiso 1 1 calc R
H59C H 0.3185 0.5132 0.1057 0.057 Uiso 1 1 calc R
N2 N 0.5000 0.5291(4) 0.2500 0.032(2) Uani 1 2 d S
C2 C 0.5000 0.4868(5) 0.2500 0.029(3) Uani 1 2 d S
C60 C 0.4602(3) -0.0265(4) 0.2444(10) 0.071(4) Uani 1 1 d D
H60 H 0.4330 -0.0564 0.2383 0.085 Uiso 1 1 calc R
C61 C 0.4209(8) 0.0167(4) 0.2420(11) 0.076(5) Uani 1 1 d D
H61 H 0.3658 0.0169 0.2369 0.092 Uiso 1 1 calc R
C62 C 0.4601(9) 0.0592(5) 0.2468(11) 0.082(5) Uani 1 1 d .
H62 H 0.4324 0.0891 0.2458 0.099 Uiso 1 1 calc R
C70 C 0.4563(19) 0.0057(9) 0.0314(16) 0.069(9) Uani 0.50 1 d P
H70 H 0.4086 0.0111 0.0555 0.082 Uiso 0.50 1 calc PR
C71 C 0.526(2) 0.0102(10) 0.0647(12) 0.062(9) Uani 0.50 1 d P
H71 H 0.5275 0.0172 0.1131 0.075 Uiso 0.50 1 calc PR
C72 C 0.5889(18) 0.0049(9) 0.0311(18) 0.073(11) Uani 0.50 1 d P
H72 H 0.6373 0.0085 0.0547 0.087 Uiso 0.50 1 calc PR

loop_
_atom_site_aniso_label
_atom_site_aniso_U_11
_atom_site_aniso_U_22
_atom_site_aniso_U_33
_atom_site_aniso_U_23
_atom_site_aniso_U_13
_atom_site_aniso_U_12
Rh1 0.0224(3) 0.0243(3) 0.0232(3) 0.0038(3) -0.0018(3) -0.0039(3)
P2 0.0261(11) 0.0245(11) 0.0259(11) 0.0007(10) -0.0042(10) -0.0024(10)
P3 0.0212(11) 0.0254(11) 0.0244(11) 0.0026(9) 0.0007(9) -0.0015(9)
N11 0.025(4) 0.029(4) 0.019(3) -0.001(3) 0.002(4) -0.004(3)
C12 0.028(5) 0.035(5) 0.020(4) -0.009(4) -0.001(4) 0.001(4)
C13 0.037(6) 0.042(5) 0.026(5) 0.000(4) -0.006(5) -0.010(5)
C14 0.023(5) 0.041(5) 0.030(5) 0.003(5) 0.000(4) -0.006(4)
C15 0.034(5) 0.032(5) 0.027(5) 0.006(4) 0.002(4) -0.008(4)
C16 0.022(4) 0.025(4) 0.028(4) 0.001(4) 0.004(4) -0.002(4)
C21 0.028(5) 0.024(4) 0.030(5) 0.003(4) -0.010(4) -0.003(4)
C22 0.047(6) 0.022(5) 0.037(5) 0.007(4) -0.002(5) -0.005(4)
C23 0.038(5) 0.035(5) 0.032(5) -0.003(4) -0.010(5) -0.002(5)
C24 0.057(7) 0.037(5) 0.021(4) 0.013(4) -0.011(5) -0.003(5)
C25 0.034(5) 0.056(6) 0.025(5) 0.010(5) 0.000(5) -0.009(5)
C26 0.045(6) 0.051(6) 0.036(6) 0.015(5) -0.010(5) -0.014(5)
C27 0.031(5) 0.052(6) 0.037(6) -0.015(5) 0.003(4) 0.001(5)
C28 0.063(8) 0.055(7) 0.036(6) -0.012(6) -0.005(6) 0.012(6)
C29 0.045(6) 0.041(6) 0.034(6) -0.013(5) -0.006(5) -0.003(5)
C31 0.027(5) 0.034(5) 0.034(5) 0.013(4) 0.004(4) -0.001(4)
C32 0.050(7) 0.032(5) 0.024(5) 0.000(4) 0.005(4) -0.004(5)
C33 0.030(5) 0.030(5) 0.036(5) 0.009(4) 0.002(4) 0.001(4)
C34 0.038(6) 0.049(6) 0.032(5) -0.008(5) 0.006(5) -0.004(5)
C35 0.041(6) 0.048(6) 0.026(5) -0.003(5) 0.010(5) 0.002(5)
C36 0.060(7) 0.036(6) 0.044(6) -0.001(5) 0.003(6) 0.011(5)
C37 0.047(6) 0.027(4) 0.036(5) 0.007(5) 0.006(6) 0.003(4)
C38 0.058(7) 0.033(5) 0.029(5) -0.003(5) -0.013(6) 0.001(5)
C39 0.034(6) 0.052(7) 0.035(6) 0.013(5) -0.002(5) -0.009(5)
N1 0.034(4) 0.038(5) 0.037(4) 0.009(4) -0.006(4) -0.014(4)
C1 0.038(5) 0.031(5) 0.013(4) 0.003(4) -0.004(4) -0.008(4)
Rh2 0.0240(5) 0.0186(4) 0.0238(5) 0.000 -0.0023(4) 0.000
P4 0.0253(11) 0.0218(10) 0.0222(10) -0.0024(8) -0.0031(10) 0.0000(10)
N41 0.033(6) 0.019(5) 0.023(5) 0.000 -0.003(5) 0.000
C42 0.033(5) 0.032(5) 0.024(5) -0.010(4) -0.004(4) -0.002(4)
C43 0.032(5) 0.021(4) 0.036(5) -0.002(4) 0.000(5) -0.004(4)
C44 0.047(8) 0.021(6) 0.045(8) 0.000 0.016(8) 0.000
C51 0.037(5) 0.033(5) 0.022(4) -0.003(4) -0.004(4) -0.005(5)
C52 0.023(5) 0.037(5) 0.025(5) 0.003(4) 0.004(4) 0.004(4)
C53 0.037(5) 0.026(5) 0.028(5) 0.004(4) -0.006(4) 0.003(4)
C54 0.026(5) 0.066(7) 0.046(7) 0.005(6) 0.004(5) -0.008(5)
C55 0.042(6) 0.039(6) 0.029(5) -0.002(4) -0.003(5) 0.011(5)
C56 0.045(6) 0.036(5) 0.033(6) 0.004(5) 0.007(5) 0.004(5)
C57 0.030(5) 0.055(6) 0.039(6) 0.015(6) -0.005(5) -0.009(5)
C58 0.027(5) 0.047(5) 0.027(5) -0.001(5) -0.012(4) -0.001(4)
C59 0.040(6) 0.029(5) 0.045(6) 0.004(5) -0.009(5) 0.003(4)
N2 0.039(6) 0.022(5) 0.034(6) 0.000 0.002(6) 0.000
C2 0.013(5) 0.049(8) 0.023(6) 0.000 -0.006(6) 0.000
C60 0.058(7) 0.047(7) 0.108(12) 0.005(9) 0.008(10) -0.016(6)
C61 0.043(7) 0.057(8) 0.128(15) -0.004(10) -0.012(10) 0.012(6)
C62 0.082(10) 0.060(8) 0.104(12) -0.002(10) -0.040(11) 0.018(8)
C70 0.08(2) 0.035(13) 0.09(2) 0.020(16) 0.054(18) 0.010(15)
C71 0.11(3) 0.047(15) 0.029(13) -0.008(10) -0.016(14) 0.012(16)
C72 0.076(18) 0.013(11) 0.13(3) 0.007(17) -0.044(19) -0.005(12)

loop_
_atom_type_symbol
_atom_type_description
_atom_type_scat_dispersion_real
_atom_type_scat_dispersion_imag
_atom_type_scat_source
C C 0.0033 0.0016 'International Tables Vol C Tables 4.2.6.8 and 6.1.1.4'
H H 0.0000 0.0000 'International Tables Vol C Tables 4.2.6.8 and 6.1.1.4'
N N 0.0061 0.0033 'International Tables Vol C Tables 4.2.6.8 and 6.1.1.4'
P P 0.1023 0.0942 'International Tables Vol C Tables 4.2.6.8 and 6.1.1.4'
Rh Rh -1.1178 0.9187 'International Tables Vol C Tables 4.2.6.8 and 6.1.1.4'

loop_
_geom_angle_atom_site_label_1
_geom_angle_atom_site_label_2
_geom_angle_atom_site_label_3
_geom_angle
_geom_angle_site_symmetry_1
_geom_angle_site_symmetry_3
C1 Rh1 N11 178.3(3) . .
C1 Rh1 P3 95.5(3) . .
N11 Rh1 P3 82.8(2) . .
C1 Rh1 P2 98.0(3) . .
N11 Rh1 P2 83.8(2) . .
P3 Rh1 P2 166.55(8) . .
C21 P2 C22 103.4(5) . .
C21 P2 C23 104.7(5) . .
C22 P2 C23 111.6(5) . .
C21 P2 Rh1 99.4(3) . .
C22 P2 Rh1 119.8(4) . .
C23 P2 Rh1 115.0(3) . .
C31 P3 C32 104.6(5) . .
C31 P3 C33 102.4(4) . .
C32 P3 C33 111.9(5) . .
C31 P3 Rh1 99.1(3) . .
C32 P3 Rh1 115.6(3) . .
C33 P3 Rh1 119.8(3) . .
C16 N11 C12 119.7(8) . .
C16 N11 Rh1 120.7(6) . .
C12 N11 Rh1 119.6(6) . .
C13 C12 N11 120.5(9) . .
C13 C12 C21 121.4(9) . .
N11 C12 C21 118.1(8) . .
C12 C13 C14 120.2(10) . .
C12 C13 H13 119.9 . .
C14 C13 H13 119.9 . .
C15 C14 C13 119.1(9) . .
C15 C14 H14 120.5 . .
C13 C14 H14 120.5 . .
C14 C15 C16 119.4(9) . .
C14 C15 H15 120.3 . .
C16 C15 H15 120.3 . .
N11 C16 C15 121.0(9) . .
N11 C16 C31 117.3(8) . .
C15 C16 C31 121.7(8) . .
C12 C21 P2 110.9(6) . .
C12 C21 H21A 109.5 . .
P2 C21 H21A 109.5 . .
C12 C21 H21B 109.5 . .
P2 C21 H21B 109.5 . .
H21A C21 H21B 108.0 . .
C26 C22 C25 107.6(9) . .
C26 C22 C24 109.9(8) . .
C25 C22 C24 107.5(9) . .
C26 C22 P2 110.3(7) . .
C25 C22 P2 107.0(6) . .
C24 C22 P2 114.3(8) . .
C28 C23 C29 110.7(9) . .
C28 C23 C27 109.9(10) . .
C29 C23 C27 106.9(8) . .
C28 C23 P2 115.4(7) . .
C29 C23 P2 107.9(8) . .
C27 C23 P2 105.6(6) . .
C22 C24 H24A 109.5 . .
C22 C24 H24B 109.5 . .
H24A C24 H24B 109.5 . .
C22 C24 H24C 109.5 . .
H24A C24 H24C 109.5 . .
H24B C24 H24C 109.5 . .
C22 C25 H25A 109.5 . .
C22 C25 H25B 109.5 . .
H25A C25 H25B 109.5 . .
C22 C25 H25C 109.5 . .
H25A C25 H25C 109.5 . .
H25B C25 H25C 109.5 . .
C22 C26 H26A 109.5 . .
C22 C26 H26B 109.5 . .
H26A C26 H26B 109.5 . .
C22 C26 H26C 109.5 . .
H26A C26 H26C 109.5 . .
H26B C26 H26C 109.5 . .
C23 C27 H27A 109.5 . .
C23 C27 H27B 109.5 . .
H27A C27 H27B 109.5 . .
C23 C27 H27C 109.5 . .
H27A C27 H27C 109.5 . .
H27B C27 H27C 109.5 . .
C23 C28 H28A 109.5 . .
C23 C28 H28B 109.5 . .
H28A C28 H28B 109.5 . .
C23 C28 H28C 109.5 . .
H28A C28 H28C 109.5 . .
H28B C28 H28C 109.5 . .
C23 C29 H29A 109.5 . .
C23 C29 H29B 109.5 . .
H29A C29 H29B 109.5 . .
C23 C29 H29C 109.5 . .
H29A C29 H29C 109.5 . .
H29B C29 H29C 109.5 . .
C16 C31 P3 111.0(6) . .
C16 C31 H31A 109.4 . .
P3 C31 H31A 109.4 . .
C16 C31 H31B 109.4 . .
P3 C31 H31B 109.4 . .
H31A C31 H31B 108.0 . .
C36 C32 C34 108.5(9) . .
C36 C32 C35 110.4(10) . .
C34 C32 C35 105.8(8) . .
C36 C32 P3 116.3(7) . .
C34 C32 P3 106.7(7) . .
C35 C32 P3 108.6(7) . .
C38 C33 C37 110.2(9) . .
C38 C33 C39 109.0(9) . .
C37 C33 C39 109.1(8) . .
C38 C33 P3 105.8(7) . .
C37 C33 P3 113.7(7) . .
C39 C33 P3 108.9(7) . .
C32 C34 H34A 109.5 . .
C32 C34 H34B 109.5 . .
H34A C34 H34B 109.5 . .
C32 C34 H34C 109.5 . .
H34A C34 H34C 109.5 . .
H34B C34 H34C 109.5 . .
C32 C35 H35A 109.5 . .
C32 C35 H35B 109.5 . .
H35A C35 H35B 109.5 . .
C32 C35 H35C 109.5 . .
H35A C35 H35C 109.5 . .
H35B C35 H35C 109.5 . .
C32 C36 H36A 109.5 . .
C32 C36 H36B 109.5 . .
H36A C36 H36B 109.5 . .
C32 C36 H36C 109.5 . .
H36A C36 H36C 109.5 . .
H36B C36 H36C 109.5 . .
C33 C37 H37A 109.5 . .
C33 C37 H37B 109.5 . .
H37A C37 H37B 109.5 . .
C33 C37 H37C 109.5 . .
H37A C37 H37C 109.5 . .
H37B C37 H37C 109.5 . .
C33 C38 H38A 109.5 . .
C33 C38 H38B 109.5 . .
H38A C38 H38B 109.5 . .
C33 C38 H38C 109.5 . .
H38A C38 H38C 109.5 . .
H38B C38 H38C 109.5 . .
C33 C39 H39A 109.5 . .
C33 C39 H39B 109.5 . .
H39A C39 H39B 109.5 . .
C33 C39 H39C 109.5 . .
H39A C39 H39C 109.5 . .
H39B C39 H39C 109.5 . .
N1 C1 Rh1 177.9(8) . .
C2 Rh2 N41 180.000(2) . .
C2 Rh2 P4 97.11(6) . 4_655
N41 Rh2 P4 82.89(6) . 4_655
C2 Rh2 P4 97.10(6) . .
N41 Rh2 P4 82.90(6) . .
P4 Rh2 P4 165.79(12) 4_655 .
C51 P4 C52 104.3(5) . .
C51 P4 C53 102.5(4) . .
C52 P4 C53 112.2(4) . .
C51 P4 Rh2 99.6(3) . .
C52 P4 Rh2 114.7(3) . .
C53 P4 Rh2 120.3(3) . .
C42 N41 C42 118.4(11) . 4_655
C42 N41 Rh2 120.8(6) . .
C42 N41 Rh2 120.8(6) 4_655 .
N41 C42 C43 122.4(10) . .
N41 C42 C51 117.5(9) . .
C43 C42 C51 120.2(9) . .
C44 C43 C42 118.7(10) . .
C44 C43 H43 120.7 . .
C42 C43 H43 120.7 . .
C43 C44 C43 119.4(12) 4_655 .
C43 C44 H44 120.3 4_655 .
C43 C44 H44 120.3 . .
C42 C51 P4 109.8(6) . .
C42 C51 H51A 109.7 . .
P4 C51 H51A 109.7 . .
C42 C51 H51B 109.7 . .
P4 C51 H51B 109.7 . .
H51A C51 H51B 108.2 . .
C55 C52 C54 109.8(9) . .
C55 C52 C56 108.3(8) . .
C54 C52 C56 107.4(9) . .
C55 C52 P4 109.3(7) . .
C54 C52 P4 114.8(7) . .
C56 C52 P4 107.1(7) . .
C59 C53 C57 107.9(9) . .
C59 C53 C58 109.4(8) . .
C57 C53 C58 108.6(8) . .
C59 C53 P4 111.3(7) . .
C57 C53 P4 105.5(7) . .
C58 C53 P4 114.0(7) . .
C52 C54 H54A 109.5 . .
C52 C54 H54B 109.5 . .
H54A C54 H54B 109.5 . .
C52 C54 H54C 109.5 . .
H54A C54 H54C 109.5 . .
H54B C54 H54C 109.5 . .
C52 C55 H55A 109.5 . .
C52 C55 H55B 109.5 . .
H55A C55 H55B 109.5 . .
C52 C55 H55C 109.5 . .
H55A C55 H55C 109.5 . .
H55B C55 H55C 109.5 . .
C52 C56 H56A 109.5 . .
C52 C56 H56B 109.5 . .
H56A C56 H56B 109.5 . .
C52 C56 H56C 109.5 . .
H56A C56 H56C 109.5 . .
H56B C56 H56C 109.5 . .
C53 C57 H57A 109.5 . .
C53 C57 H57B 109.5 . .
H57A C57 H57B 109.5 . .
C53 C57 H57C 109.5 . .
H57A C57 H57C 109.5 . .
H57B C57 H57C 109.5 . .
C53 C58 H58A 109.5 . .
C53 C58 H58B 109.5 . .
H58A C58 H58B 109.5 . .
C53 C58 H58C 109.5 . .
H58A C58 H58C 109.5 . .
H58B C58 H58C 109.5 . .
C53 C59 H59A 109.5 . .
C53 C59 H59B 109.5 . .
H59A C59 H59B 109.5 . .
C53 C59 H59C 109.5 . .
H59A C59 H59C 109.5 . .
H59B C59 H59C 109.5 . .
N2 C2 Rh2 180.000(1) . .
C61 C60 C60 119.5(7) . 4_655
C61 C60 H60 120.3 . .
C60 C60 H60 120.3 4_655 .
C60 C61 C62 120.3(12) . .
C60 C61 H61 119.9 . .
C62 C61 H61 119.9 . .
C61 C62 C62 120.1(8) . 4_655
C61 C62 H62 119.9 . .
C62 C62 H62 119.9 4_655 .
C70 C70 C71 118.5(16) 3 .
C70 C70 H70 120.7 3 .
C71 C70 H70 120.7 . .
C72 C71 C70 120(2) . .
C72 C71 H71 120.1 . .
C70 C71 H71 120.1 . .
C72 C72 C71 121.6(19) 3 .
C72 C72 H72 119.2 3 .
C71 C72 H72 119.2 . .

loop_
_geom_bond_atom_site_label_1
_geom_bond_atom_site_label_2
_geom_bond_distance
_geom_bond_site_symmetry_2
Rh1 C1 1.969(9) .
Rh1 N11 2.084(7) .
Rh1 P3 2.265(2) .
Rh1 P2 2.266(3) .
P2 C21 1.849(9) .
P2 C22 1.863(10) .
P2 C23 1.888(10) .
P3 C31 1.826(9) .
P3 C32 1.876(10) .
P3 C33 1.906(11) .
N11 C16 1.342(11) .
N11 C12 1.377(13) .
C12 C13 1.378(14) .
C12 C21 1.499(13) .
C13 C14 1.381(14) .
C13 H13 0.9500 .
C14 C15 1.382(14) .
C14 H14 0.9500 .
C15 C16 1.402(13) .
C15 H15 0.9500 .
C16 C31 1.496(13) .
C21 H21A 0.9900 .
C21 H21B 0.9900 .
C22 C26 1.524(14) .
C22 C25 1.552(15) .
C22 C24 1.560(14) .
C23 C28 1.525(15) .
C23 C29 1.527(14) .
C23 C27 1.538(15) .
C24 H24A 0.9800 .
C24 H24B 0.9800 .
C24 H24C 0.9800 .
C25 H25A 0.9800 .
C25 H25B 0.9800 .
C25 H25C 0.9800 .
C26 H26A 0.9800 .
C26 H26B 0.9800 .
C26 H26C 0.9800 .
C27 H27A 0.9800 .
C27 H27B 0.9800 .
C27 H27C 0.9800 .
C28 H28A 0.9800 .
C28 H28B 0.9800 .
C28 H28C 0.9800 .
C29 H29A 0.9800 .
C29 H29B 0.9800 .
C29 H29C 0.9800 .
C31 H31A 0.9900 .
C31 H31B 0.9900 .
C32 C36 1.519(14) .
C32 C34 1.533(15) .
C32 C35 1.540(14) .
C33 C38 1.496(14) .
C33 C37 1.525(13) .
C33 C39 1.531(14) .
C34 H34A 0.9800 .
C34 H34B 0.9800 .
C34 H34C 0.9800 .
C35 H35A 0.9800 .
C35 H35B 0.9800 .
C35 H35C 0.9800 .
C36 H36A 0.9800 .
C36 H36B 0.9800 .
C36 H36C 0.9800 .
C37 H37A 0.9800 .
C37 H37B 0.9800 .
C37 H37C 0.9800 .
C38 H38A 0.9800 .
C38 H38B 0.9800 .
C38 H38C 0.9800 .
C39 H39A 0.9800 .
C39 H39B 0.9800 .
C39 H39C 0.9800 .
N1 C1 1.162(12) .
Rh2 C2 1.966(14) .
Rh2 N41 2.067(10) .
Rh2 P4 2.267(2) 4_655
Rh2 P4 2.267(2) .
P4 C51 1.838(9) .
P4 C52 1.873(10) .
P4 C53 1.874(9) .
N41 C42 1.361(11) .
N41 C42 1.361(11) 4_655
C42 C43 1.402(13) .
C42 C51 1.512(14) .
C43 C44 1.400(12) .
C43 H43 0.9500 .
C44 C43 1.400(12) 4_655
C44 H44 0.9500 .
C51 H51A 0.9900 .
C51 H51B 0.9900 .
C52 C55 1.532(14) .
C52 C54 1.537(14) .
C52 C56 1.550(14) .
C53 C59 1.531(13) .
C53 C57 1.539(14) .
C53 C58 1.575(13) .
C54 H54A 0.9800 .
C54 H54B 0.9800 .
C54 H54C 0.9800 .
C55 H55A 0.9800 .
C55 H55B 0.9800 .
C55 H55C 0.9800 .
C56 H56A 0.9800 .
C56 H56B 0.9800 .
C56 H56C 0.9800 .
C57 H57A 0.9800 .
C57 H57B 0.9800 .
C57 H57C 0.9800 .
C58 H58A 0.9800 .
C58 H58B 0.9800 .
C58 H58C 0.9800 .
C59 H59A 0.9800 .
C59 H59B 0.9800 .
C59 H59C 0.9800 .
N2 C2 1.162(16) .
C60 C61 1.366(9) .
C60 C60 1.382(10) 4_655
C60 H60 0.9500 .
C61 C62 1.348(19) .
C61 H61 0.9500 .
C62 C62 1.37(3) 4_655
C62 H62 0.9500 .
C70 C70 1.24(6) 3
C70 C71 1.36(4) .
C70 H70 0.9500 .
C71 C72 1.26(4) .
C71 H71 0.9500 .
C72 C72 1.22(7) 3
C72 H72 0.9500 .

loop_
_geom_torsion_atom_site_label_1
_geom_torsion_atom_site_label_2
_geom_torsion_atom_site_label_3
_geom_torsion_atom_site_label_4
_geom_torsion
_geom_torsion_site_symmetry_1
_geom_torsion_site_symmetry_4
C1 Rh1 P2 C21 158.3(4) . .
N11 Rh1 P2 C21 -21.8(4) . .
P3 Rh1 P2 C21 -23.2(6) . .
C1 Rh1 P2 C22 46.8(5) . .
N11 Rh1 P2 C22 -133.3(4) . .
P3 Rh1 P2 C22 -134.7(5) . .
C1 Rh1 P2 C23 -90.6(5) . .
N11 Rh1 P2 C23 89.3(4) . .
P3 Rh1 P2 C23 87.9(6) . .
C1 Rh1 P3 C31 157.7(4) . .
N11 Rh1 P3 C31 -22.3(4) . .
P2 Rh1 P3 C31 -20.9(6) . .
C1 Rh1 P3 C32 -91.2(5) . .
N11 Rh1 P3 C32 88.9(4) . .
P2 Rh1 P3 C32 90.3(6) . .
C1 Rh1 P3 C33 47.6(5) . .
N11 Rh1 P3 C33 -132.3(4) . .
P2 Rh1 P3 C33 -130.9(5) . .
P3 Rh1 N11 C16 14.5(6) . .
P2 Rh1 N11 C16 -165.1(7) . .
P3 Rh1 N11 C12 -165.1(7) . .
P2 Rh1 N11 C12 15.2(6) . .
C16 N11 C12 C13 0.6(13) . .
Rh1 N11 C12 C13 -179.8(7) . .
C16 N11 C12 C21 -178.2(8) . .
Rh1 N11 C12 C21 1.4(11) . .
N11 C12 C13 C14 -1.4(15) . .
C21 C12 C13 C14 177.3(9) . .
C12 C13 C14 C15 1.6(15) . .
C13 C14 C15 C16 -0.9(15) . .
C12 N11 C16 C15 0.1(13) . .
Rh1 N11 C16 C15 -179.6(7) . .
C12 N11 C16 C31 -177.0(8) . .
Rh1 N11 C16 C31 3.4(11) . .
C14 C15 C16 N11 0.1(14) . .
C14 C15 C16 C31 177.0(9) . .
C13 C12 C21 P2 158.9(8) . .
N11 C12 C21 P2 -22.3(11) . .
C22 P2 C21 C12 153.0(7) . .
C23 P2 C21 C12 -89.9(7) . .
Rh1 P2 C21 C12 29.2(7) . .
C21 P2 C22 C26 168.7(8) . .
C23 P2 C22 C26 56.6(9) . .
Rh1 P2 C22 C26 -82.1(8) . .
C21 P2 C22 C25 -74.6(8) . .
C23 P2 C22 C25 173.3(7) . .
Rh1 P2 C22 C25 34.6(8) . .
C21 P2 C22 C24 44.2(8) . .
C23 P2 C22 C24 -67.8(8) . .
Rh1 P2 C22 C24 153.5(6) . .
C21 P2 C23 C28 -69.5(9) . .
C22 P2 C23 C28 41.7(10) . .
Rh1 P2 C23 C28 -177.5(7) . .
C21 P2 C23 C29 166.0(7) . .
C22 P2 C23 C29 -82.7(8) . .
Rh1 P2 C23 C29 58.1(8) . .
C21 P2 C23 C27 52.0(8) . .
C22 P2 C23 C27 163.2(7) . .
Rh1 P2 C23 C27 -56.0(8) . .
N11 C16 C31 P3 -24.9(11) . .
C15 C16 C31 P3 158.0(8) . .
C32 P3 C31 C16 -88.7(8) . .
C33 P3 C31 C16 154.4(7) . .
Rh1 P3 C31 C16 31.0(7) . .
C31 P3 C32 C36 -67.0(9) . .
C33 P3 C32 C36 43.2(10) . .
Rh1 P3 C32 C36 -174.8(7) . .
C31 P3 C32 C34 54.2(8) . .
C33 P3 C32 C34 164.3(6) . .
Rh1 P3 C32 C34 -53.7(7) . .
C31 P3 C32 C35 167.8(7) . .
C33 P3 C32 C35 -82.0(8) . .
Rh1 P3 C32 C35 60.0(8) . .
C31 P3 C33 C38 -75.5(8) . .
C32 P3 C33 C38 173.0(7) . .
Rh1 P3 C33 C38 32.8(8) . .
C31 P3 C33 C37 45.6(8) . .
C32 P3 C33 C37 -66.0(8) . .
Rh1 P3 C33 C37 153.8(6) . .
C31 P3 C33 C39 167.5(8) . .
C32 P3 C33 C39 55.9(8) . .
Rh1 P3 C33 C39 -84.3(8) . .
C2 Rh2 P4 C51 156.5(3) . .
N41 Rh2 P4 C51 -23.5(3) . .
P4 Rh2 P4 C51 -23.5(3) 4_655 .
C2 Rh2 P4 C52 -92.8(3) . .
N41 Rh2 P4 C52 87.2(3) . .
P4 Rh2 P4 C52 87.2(3) 4_655 .
C2 Rh2 P4 C53 45.9(4) . .
N41 Rh2 P4 C53 -134.1(4) . .
P4 Rh2 P4 C53 -134.1(4) 4_655 .
P4 Rh2 N41 C42 -163.5(5) 4_655 .
P4 Rh2 N41 C42 16.5(5) . .
P4 Rh2 N41 C42 16.5(5) 4_655 4_655
P4 Rh2 N41 C42 -163.5(5) . 4_655
C42 N41 C42 C43 0.9(7) 4_655 .
Rh2 N41 C42 C43 -179.1(7) . .
C42 N41 C42 C51 -178.9(10) 4_655 .
Rh2 N41 C42 C51 1.1(10) . .
N41 C42 C43 C44 -1.7(15) . .
C51 C42 C43 C44 178.0(8) . .
C42 C43 C44 C43 0.8(7) . 4_655
N41 C42 C51 P4 -23.5(11) . .
C43 C42 C51 P4 156.7(8) . .
C52 P4 C51 C42 -87.7(8) . .
C53 P4 C51 C42 155.1(7) . .
Rh2 P4 C51 C42 31.0(7) . .
C51 P4 C52 C55 169.6(7) . .
C53 P4 C52 C55 -80.2(7) . .
Rh2 P4 C52 C55 61.8(7) . .
C51 P4 C52 C54 -66.5(9) . .
C53 P4 C52 C54 43.7(9) . .
Rh2 P4 C52 C54 -174.3(7) . .
C51 P4 C52 C56 52.6(8) . .
C53 P4 C52 C56 162.8(7) . .
Rh2 P4 C52 C56 -55.2(7) . .
C51 P4 C53 C59 167.8(7) . .
C52 P4 C53 C59 56.5(8) . .
Rh2 P4 C53 C59 -83.1(7) . .
C51 P4 C53 C57 -75.5(8) . .
C52 P4 C53 C57 173.2(7) . .
Rh2 P4 C53 C57 33.6(8) . .
C51 P4 C53 C58 43.5(8) . .
C52 P4 C53 C58 -67.8(8) . .
Rh2 P4 C53 C58 152.6(6) . .
C60 C60 C61 C62 4(4) 4_655 .
C60 C61 C62 C62 1(4) . 4_655
C70 C70 C71 C72 3(5) 3 .
C70 C71 C72 C72 -1(5) . 3
